data_1547301
loop_
_publ_author_name
'Yang, Qianqian'
'Ma, Wenjing'
'Wang, Gaopeng'
'Bao, Wenli'
'Dong, Xiaoshu'
'Liang, Xuefeng'
'Zhu, Lizhi'
'Lee, Chi-Sing'

_publ_section_title
;
 Tunable Cyclization Strategy for the Synthesis of Zizaene-,
 allo-Cedrane-, seco-Kaurane-, and seco-Atesane-Type Skeletons.
;
_journal_issue 19
_journal_name_full 'Organic letters'
_journal_page_first 5324
_journal_page_last 5327
_journal_paper_doi 10.1021/acs.orglett.7b02610
_journal_volume 19
_journal_year 2017
_chemical_formula_moiety 'C21 H32 O3 Si'
_chemical_formula_sum 'C21 H32 O3 Si'
_chemical_formula_weight 360.56
_chemical_name_systematic
; 
 ? 
;
_space_group_IT_number 2
_symmetry_cell_setting triclinic
_symmetry_space_group_name_Hall '-P 1'
_symmetry_space_group_name_H-M 'P -1'
_atom_sites_solution_hydrogens geom
_atom_sites_solution_primary direct
_atom_sites_solution_secondary difmap
_audit_creation_method SHELXL-97
_cell_angle_alpha 104.8535(24)
_cell_angle_beta 97.6124(22)
_cell_angle_gamma 94.5246(23)
_cell_formula_units_Z 2
_cell_length_a 7.3119(5)
_cell_length_b 11.5520(9)
_cell_length_c 12.6325(10)
_cell_measurement_reflns_used 9743
_cell_measurement_temperature 296(2)
_cell_measurement_theta_max 27.11
_cell_measurement_theta_min 3.38
_cell_volume 1015.17(13)
_computing_cell_refinement 'Bruker APEX3'
_computing_data_collection 'Bruker APEX3'
_computing_data_reduction 'Bruker SAINT'
_computing_molecular_graphics 'Bruker SHELXTL'
_computing_publication_material 'Bruker SHELXTL'
_computing_structure_refinement 'SHELXL-97 (Sheldrick, 1997)'
_computing_structure_solution 'SHELXS-97 (Sheldrick, 1990)'
_diffrn_ambient_temperature 296(2)
_diffrn_measured_fraction_theta_full 0.997
_diffrn_measured_fraction_theta_max 0.997
_diffrn_measurement_device_type 'Photon-100 CMOS area detector'
_diffrn_measurement_method 'phi and omega scans'
_diffrn_radiation_monochromator graphite
_diffrn_radiation_source 'micro-focus sealed tube'
_diffrn_radiation_type MoK\a
_diffrn_radiation_wavelength 0.71073
_diffrn_reflns_av_R_equivalents 0.0326
_diffrn_reflns_av_sigmaI/netI 0.0173
_diffrn_reflns_limit_h_max 9
_diffrn_reflns_limit_h_min -9
_diffrn_reflns_limit_k_max 15
_diffrn_reflns_limit_k_min -14
_diffrn_reflns_limit_l_max 16
_diffrn_reflns_limit_l_min -16
_diffrn_reflns_number 57802
_diffrn_reflns_theta_full 27.53
_diffrn_reflns_theta_max 27.53
_diffrn_reflns_theta_min 2.81
_exptl_absorpt_coefficient_mu 0.132
_exptl_absorpt_correction_T_max 0.9792
_exptl_absorpt_correction_T_min 0.9443
_exptl_absorpt_correction_type multi-scan
_exptl_absorpt_process_details 'SAINT ver 8.34A; BRUKER SADABS'
_exptl_crystal_colour colourless
_exptl_crystal_density_diffrn 1.180
_exptl_crystal_density_method 'not measured'
_exptl_crystal_description Prism
_exptl_crystal_F_000 392
_exptl_crystal_size_max 0.44
_exptl_crystal_size_mid 0.36
_exptl_crystal_size_min 0.16
_refine_diff_density_max 0.236
_refine_diff_density_min -0.345
_refine_diff_density_rms 0.042
_refine_ls_extinction_method none
_refine_ls_goodness_of_fit_ref 1.052
_refine_ls_hydrogen_treatment mixed
_refine_ls_matrix_type full
_refine_ls_number_parameters 239
_refine_ls_number_reflns 4662
_refine_ls_number_restraints 0
_refine_ls_restrained_S_all 1.052
_refine_ls_R_factor_all 0.0646
_refine_ls_R_factor_gt 0.0511
_refine_ls_shift/su_max 0.001
_refine_ls_shift/su_mean 0.000
_refine_ls_structure_factor_coef Fsqd
_refine_ls_weighting_details 'calc w=1/[\s^2^(Fo^2^)+(0.0675P)^2^+0.3175P] where P=(Fo^2^+2Fc^2^)/3'
_refine_ls_weighting_scheme calc
_refine_ls_wR_factor_gt 0.1342
_refine_ls_wR_factor_ref 0.1435
_reflns_number_gt 3773
_reflns_number_total 4662
_reflns_threshold_expression >2sigma(I)
_cod_data_source_file ol7b02610_si_003.cif
_cod_data_source_block PUSLCS15
_cod_depositor_comments
;
The following automatic conversions were performed:

'_symmetry_cell_setting' value 'Triclinic' changed to 'triclinic'
according to
/home/data/users/saulius/crontab/automatic-downloads/rss-feeds/ACS/lib/dictionaries/cif_core.dic
dictionary named 'cif_core.dic' version 2.4.2 from 2011-04-26.

Automatic conversion script
Id: cif_fix_values 4973 2017-02-22 13:04:09Z antanas 

 Adding full bibliography for 1547300--1547304.cif.
;
_cod_database_code 1547301

loop_
_symmetry_equiv_pos_as_xyz
'x, y, z'
'-x, -y, -z'

loop_
_atom_site_label
_atom_site_type_symbol
_atom_site_fract_x
_atom_site_fract_y
_atom_site_fract_z
_atom_site_U_iso_or_equiv
_atom_site_adp_type
_atom_site_occupancy
_atom_site_symmetry_multiplicity
_atom_site_calc_flag
_atom_site_refinement_flags
Si1 Si 0.23449(7) 0.79754(5) 0.07503(4) 0.05390(17) Uani 1 1 d .
O1 O 0.7805(2) 0.55257(14) 0.39716(13) 0.0751(4) Uani 1 1 d .
O2 O 0.23625(18) 0.92270(12) 0.32975(11) 0.0598(3) Uani 1 1 d .
O3 O 0.41140(17) 0.78005(12) 0.16090(9) 0.0538(3) Uani 1 1 d .
C1 C 0.7593(2) 0.64735(17) 0.45849(15) 0.0514(4) Uani 1 1 d .
C2 C 0.8472(3) 0.6832(2) 0.57825(17) 0.0692(6) Uani 1 1 d .
H2A H 0.9610 0.7363 0.5870 0.083 Uiso 1 1 calc R
H2B H 0.8800 0.6116 0.5994 0.083 Uiso 1 1 calc R
C3 C 0.7224(4) 0.7464(2) 0.65566(17) 0.0769(6) Uani 1 1 d .
H3A H 0.7691 0.8313 0.6835 0.092 Uiso 1 1 calc R
H3B H 0.7252 0.7126 0.7186 0.092 Uiso 1 1 calc R
C4 C 0.5234(3) 0.7335(2) 0.59770(17) 0.0701(6) Uani 1 1 d .
H4A H 0.4463 0.7720 0.6500 0.084 Uiso 1 1 calc R
H4B H 0.4758 0.6487 0.5697 0.084 Uiso 1 1 calc R
C5 C 0.5160(2) 0.79177(16) 0.50187(13) 0.0474(4) Uani 1 1 d .
H5A H 0.5636 0.8771 0.5337 0.057 Uiso 1 1 calc R
C6 C 0.6458(2) 0.73644(14) 0.41781(13) 0.0419(3) Uani 1 1 d .
C7 C 0.5294(2) 0.68284(14) 0.30292(13) 0.0426(3) Uani 1 1 d .
H7A H 0.6082 0.6427 0.2512 0.051 Uiso 1 1 calc R
C8 C 0.3626(3) 0.59514(16) 0.30191(17) 0.0579(5) Uani 1 1 d .
H8A H 0.4049 0.5258 0.3235 0.069 Uiso 1 1 calc R
H8B H 0.2929 0.5670 0.2274 0.069 Uiso 1 1 calc R
C9 C 0.2363(3) 0.65591(19) 0.3819(2) 0.0646(5) Uani 1 1 d .
H9A H 0.2242 0.6122 0.4372 0.077 Uiso 1 1 calc R
H9B H 0.1136 0.6548 0.3413 0.077 Uiso 1 1 calc R
C10 C 0.3204(2) 0.78686(17) 0.43902(15) 0.0516(4) Uani 1 1 d .
H10A H 0.2401 0.8271 0.4897 0.062 Uiso 1 1 calc R
C11 C 0.3317(2) 0.84701(15) 0.34770(14) 0.0451(4) Uani 1 1 d .
C12 C 0.4752(2) 0.79806(14) 0.27361(12) 0.0416(3) Uani 1 1 d .
C13 C 0.6552(2) 0.88403(15) 0.31454(13) 0.0457(4) Uani 1 1 d .
C14 C 0.6990(3) 0.9765(2) 0.2771(2) 0.0687(6) Uani 1 1 d .
H14A H 0.817(4) 1.026(2) 0.307(2) 0.086(7) Uiso 1 1 d .
H14B H 0.611(4) 0.993(2) 0.220(2) 0.083(7) Uiso 1 1 d .
C15 C 0.7749(2) 0.83830(17) 0.39774(15) 0.0511(4) Uani 1 1 d .
H15A H 0.8162 0.9016 0.4659 0.061 Uiso 1 1 calc R
H15B H 0.8827 0.8075 0.3683 0.061 Uiso 1 1 calc R
C16 C 0.0075(3) 0.7488(3) 0.1090(2) 0.0919(9) Uani 1 1 d .
H16A H 0.0136 0.6742 0.1289 0.138 Uiso 1 1 calc R
H16B H -0.0871 0.7376 0.0457 0.138 Uiso 1 1 calc R
H16C H -0.0218 0.8094 0.1701 0.138 Uiso 1 1 calc R
C17 C 0.2439(5) 0.9564(2) 0.0679(3) 0.1007(9) Uani 1 1 d .
H17A H 0.2121 1.0060 0.1348 0.151 Uiso 1 1 calc R
H17B H 0.1573 0.9613 0.0055 0.151 Uiso 1 1 calc R
H17C H 0.3672 0.9841 0.0596 0.151 Uiso 1 1 calc R
C18 C 0.2723(3) 0.6970(2) -0.06109(16) 0.0672(6) Uani 1 1 d .
C19 C 0.2518(6) 0.5666(3) -0.0560(3) 0.1262(13) Uani 1 1 d .
H19A H 0.2673 0.5146 -0.1260 0.189 Uiso 1 1 calc R
H19B H 0.1305 0.5462 -0.0400 0.189 Uiso 1 1 calc R
H19C H 0.3446 0.5567 0.0013 0.189 Uiso 1 1 calc R
C20 C 0.4644(5) 0.7246(4) -0.0858(3) 0.1157(11) Uani 1 1 d .
H20A H 0.4812 0.6683 -0.1533 0.174 Uiso 1 1 calc R
H20B H 0.5551 0.7182 -0.0260 0.174 Uiso 1 1 calc R
H20C H 0.4792 0.8050 -0.0940 0.174 Uiso 1 1 calc R
C21 C 0.1303(6) 0.7103(5) -0.1558(3) 0.159(2) Uani 1 1 d .
H21A H 0.1584 0.6639 -0.2251 0.238 Uiso 1 1 calc R
H21B H 0.1348 0.7937 -0.1554 0.238 Uiso 1 1 calc R
H21C H 0.0082 0.6817 -0.1464 0.238 Uiso 1 1 calc R

loop_
_atom_site_aniso_label
_atom_site_aniso_U_11
_atom_site_aniso_U_22
_atom_site_aniso_U_33
_atom_site_aniso_U_23
_atom_site_aniso_U_13
_atom_site_aniso_U_12
Si1 0.0500(3) 0.0568(3) 0.0491(3) 0.0060(2) -0.0012(2) 0.0147(2)
O1 0.0831(10) 0.0695(9) 0.0700(9) 0.0091(7) 0.0048(8) 0.0368(8)
O2 0.0578(8) 0.0578(8) 0.0645(8) 0.0109(6) 0.0133(6) 0.0232(6)
O3 0.0517(7) 0.0694(8) 0.0393(6) 0.0103(5) 0.0056(5) 0.0181(6)
C1 0.0472(9) 0.0576(10) 0.0520(9) 0.0172(8) 0.0093(7) 0.0112(8)
C2 0.0710(13) 0.0818(14) 0.0569(11) 0.0246(10) 0.0001(10) 0.0178(11)
C3 0.0955(17) 0.0904(16) 0.0470(11) 0.0212(11) 0.0079(11) 0.0216(13)
C4 0.0795(14) 0.0894(15) 0.0561(11) 0.0323(11) 0.0290(10) 0.0247(12)
C5 0.0540(9) 0.0472(9) 0.0414(8) 0.0082(7) 0.0151(7) 0.0090(7)
C6 0.0398(8) 0.0446(8) 0.0401(8) 0.0082(6) 0.0078(6) 0.0056(6)
C7 0.0412(8) 0.0428(8) 0.0404(8) 0.0032(6) 0.0080(6) 0.0096(6)
C8 0.0547(10) 0.0434(9) 0.0681(12) 0.0070(8) 0.0031(9) -0.0003(8)
C9 0.0452(10) 0.0655(12) 0.0852(14) 0.0240(11) 0.0158(9) -0.0021(9)
C10 0.0476(9) 0.0571(10) 0.0536(9) 0.0117(8) 0.0228(8) 0.0139(8)
C11 0.0390(8) 0.0433(8) 0.0471(9) 0.0014(7) 0.0062(7) 0.0063(7)
C12 0.0403(8) 0.0447(8) 0.0376(7) 0.0065(6) 0.0062(6) 0.0074(6)
C13 0.0431(8) 0.0492(9) 0.0444(8) 0.0100(7) 0.0115(7) 0.0046(7)
C14 0.0629(13) 0.0677(13) 0.0786(14) 0.0315(11) 0.0058(11) -0.0034(10)
C15 0.0397(8) 0.0622(11) 0.0505(9) 0.0163(8) 0.0064(7) -0.0018(7)
C16 0.0502(12) 0.117(2) 0.0848(17) -0.0127(15) 0.0081(11) 0.0050(13)
C17 0.126(2) 0.0719(16) 0.101(2) 0.0250(14) -0.0091(17) 0.0347(16)
C18 0.0707(13) 0.0813(15) 0.0427(10) 0.0064(9) 0.0013(9) 0.0150(11)
C19 0.190(4) 0.0732(18) 0.109(2) -0.0121(16) 0.073(3) 0.016(2)
C20 0.110(2) 0.154(3) 0.0757(17) 0.0103(18) 0.0416(17) 0.000(2)
C21 0.157(4) 0.228(5) 0.0611(17) -0.006(2) -0.0324(19) 0.084(3)

loop_
_atom_type_symbol
_atom_type_description
_atom_type_scat_dispersion_real
_atom_type_scat_dispersion_imag
_atom_type_scat_source
C C 0.0033 0.0016 'International Tables Vol C Tables 4.2.6.8 and 6.1.1.4'
H H 0.0000 0.0000 'International Tables Vol C Tables 4.2.6.8 and 6.1.1.4'
O O 0.0106 0.0060 'International Tables Vol C Tables 4.2.6.8 and 6.1.1.4'
Si Si 0.0817 0.0704 'International Tables Vol C Tables 4.2.6.8 and 6.1.1.4'

loop_
_geom_angle_atom_site_label_1
_geom_angle_atom_site_label_2
_geom_angle_atom_site_label_3
_geom_angle
O3 Si1 C16 113.23(11)
O3 Si1 C17 110.75(11)
C16 Si1 C17 110.12(15)
O3 Si1 C18 102.42(8)
C16 Si1 C18 110.13(11)
C17 Si1 C18 109.94(13)
C12 O3 Si1 142.03(11)
O1 C1 C2 121.15(17)
O1 C1 C6 121.57(17)
C2 C1 C6 117.27(16)
C1 C2 C3 113.33(18)
C1 C2 H2A 108.9
C3 C2 H2A 108.9
C1 C2 H2B 108.9
C3 C2 H2B 108.9
H2A C2 H2B 107.7
C2 C3 C4 111.69(18)
C2 C3 H3A 109.3
C4 C3 H3A 109.3
C2 C3 H3B 109.3
C4 C3 H3B 109.3
H3A C3 H3B 107.9
C3 C4 C5 109.75(18)
C3 C4 H4A 109.7
C5 C4 H4A 109.7
C3 C4 H4B 109.7
C5 C4 H4B 109.7
H4A C4 H4B 108.2
C4 C5 C10 114.28(16)
C4 C5 C6 111.62(15)
C10 C5 C6 109.31(13)
C4 C5 H5A 107.1
C10 C5 H5A 107.1
C6 C5 H5A 107.1
C1 C6 C7 113.53(14)
C1 C6 C15 110.38(14)
C7 C6 C15 101.94(13)
C1 C6 C5 111.60(13)
C7 C6 C5 109.23(13)
C15 C6 C5 109.73(14)
C8 C7 C6 113.87(14)
C8 C7 C12 113.14(14)
C6 C7 C12 100.75(12)
C8 C7 H7A 109.6
C6 C7 H7A 109.6
C12 C7 H7A 109.6
C7 C8 C9 110.65(15)
C7 C8 H8A 109.5
C9 C8 H8A 109.5
C7 C8 H8B 109.5
C9 C8 H8B 109.5
H8A C8 H8B 108.1
C8 C9 C10 109.43(15)
C8 C9 H9A 109.8
C10 C9 H9A 109.8
C8 C9 H9B 109.8
C10 C9 H9B 109.8
H9A C9 H9B 108.2
C11 C10 C5 109.13(14)
C11 C10 C9 105.87(16)
C5 C10 C9 111.05(15)
C11 C10 H10A 110.2
C5 C10 H10A 110.2
C9 C10 H10A 110.2
O2 C11 C10 125.02(15)
O2 C11 C12 122.32(16)
C10 C11 C12 112.61(14)
O3 C12 C13 112.88(13)
O3 C12 C7 113.24(13)
C13 C12 C7 102.59(13)
O3 C12 C11 112.98(13)
C13 C12 C11 107.70(12)
C7 C12 C11 106.70(13)
C14 C13 C15 126.95(18)
C14 C13 C12 124.80(18)
C15 C13 C12 108.13(14)
C13 C14 H14A 119.8(15)
C13 C14 H14B 118.4(15)
H14A C14 H14B 122(2)
C13 C15 C6 103.91(13)
C13 C15 H15A 111.0
C6 C15 H15A 111.0
C13 C15 H15B 111.0
C6 C15 H15B 111.0
H15A C15 H15B 109.0
Si1 C16 H16A 109.5
Si1 C16 H16B 109.5
H16A C16 H16B 109.5
Si1 C16 H16C 109.5
H16A C16 H16C 109.5
H16B C16 H16C 109.5
Si1 C17 H17A 109.5
Si1 C17 H17B 109.5
H17A C17 H17B 109.5
Si1 C17 H17C 109.5
H17A C17 H17C 109.5
H17B C17 H17C 109.5
C20 C18 C19 107.4(3)
C20 C18 C21 108.7(3)
C19 C18 C21 109.0(3)
C20 C18 Si1 111.87(18)
C19 C18 Si1 109.11(17)
C21 C18 Si1 110.67(19)
C18 C19 H19A 109.5
C18 C19 H19B 109.5
H19A C19 H19B 109.5
C18 C19 H19C 109.5
H19A C19 H19C 109.5
H19B C19 H19C 109.5
C18 C20 H20A 109.5
C18 C20 H20B 109.5
H20A C20 H20B 109.5
C18 C20 H20C 109.5
H20A C20 H20C 109.5
H20B C20 H20C 109.5
C18 C21 H21A 109.5
C18 C21 H21B 109.5
H21A C21 H21B 109.5
C18 C21 H21C 109.5
H21A C21 H21C 109.5
H21B C21 H21C 109.5

loop_
_geom_bond_atom_site_label_1
_geom_bond_atom_site_label_2
_geom_bond_distance
Si1 O3 1.6348(13)
Si1 C16 1.850(2)
Si1 C17 1.857(3)
Si1 C18 1.880(2)
O1 C1 1.203(2)
O2 C11 1.208(2)
O3 C12 1.3947(18)
C1 C2 1.501(3)
C1 C6 1.518(2)
C2 C3 1.516(3)
C2 H2A 0.9700
C2 H2B 0.9700
C3 C4 1.517(3)
C3 H3A 0.9700
C3 H3B 0.9700
C4 C5 1.526(3)
C4 H4A 0.9700
C4 H4B 0.9700
C5 C10 1.531(3)
C5 C6 1.565(2)
C5 H5A 0.9800
C6 C7 1.531(2)
C6 C15 1.543(2)
C7 C8 1.519(2)
C7 C12 1.537(2)
C7 H7A 0.9800
C8 C9 1.534(3)
C8 H8A 0.9700
C8 H8B 0.9700
C9 C10 1.537(3)
C9 H9A 0.9700
C9 H9B 0.9700
C10 C11 1.499(3)
C10 H10A 0.9800
C11 C12 1.543(2)
C12 C13 1.528(2)
C13 C14 1.308(3)
C13 C15 1.504(2)
C14 H14A 0.97(3)
C14 H14B 0.97(3)
C15 H15A 0.9700
C15 H15B 0.9700
C16 H16A 0.9600
C16 H16B 0.9600
C16 H16C 0.9600
C17 H17A 0.9600
C17 H17B 0.9600
C17 H17C 0.9600
C18 C20 1.506(4)
C18 C19 1.520(4)
C18 C21 1.524(3)
C19 H19A 0.9600
C19 H19B 0.9600
C19 H19C 0.9600
C20 H20A 0.9600
C20 H20B 0.9600
C20 H20C 0.9600
C21 H21A 0.9600
C21 H21B 0.9600
C21 H21C 0.9600

loop_
_geom_torsion_atom_site_label_1
_geom_torsion_atom_site_label_2
_geom_torsion_atom_site_label_3
_geom_torsion_atom_site_label_4
_geom_torsion
C16 Si1 O3 C12 -44.6(2)
C17 Si1 O3 C12 79.7(2)
C18 Si1 O3 C12 -163.15(19)
O1 C1 C2 C3 -140.6(2)
C6 C1 C2 C3 40.4(3)
C1 C2 C3 C4 13.0(3)
C2 C3 C4 C5 -61.6(3)
C3 C4 C5 C10 -178.52(16)
C3 C4 C5 C6 56.8(2)
O1 C1 C6 C7 13.0(2)
C2 C1 C6 C7 -168.00(16)
O1 C1 C6 C15 -100.7(2)
C2 C1 C6 C15 78.3(2)
O1 C1 C6 C5 136.98(19)
C2 C1 C6 C5 -44.0(2)
C4 C5 C6 C1 -5.3(2)
C10 C5 C6 C1 -132.74(15)
C4 C5 C6 C7 121.03(17)
C10 C5 C6 C7 -6.39(18)
C4 C5 C6 C15 -128.01(17)
C10 C5 C6 C15 104.57(16)
C1 C6 C7 C8 72.60(18)
C15 C6 C7 C8 -168.69(14)
C5 C6 C7 C8 -52.64(18)
C1 C6 C7 C12 -165.97(13)
C15 C6 C7 C12 -47.27(15)
C5 C6 C7 C12 68.78(15)
C6 C7 C8 C9 57.1(2)
C12 C7 C8 C9 -57.1(2)
C7 C8 C9 C10 -0.6(2)
C4 C5 C10 C11 179.84(16)
C6 C5 C10 C11 -54.26(18)
C4 C5 C10 C9 -63.8(2)
C6 C5 C10 C9 62.07(19)
C8 C9 C10 C11 60.1(2)
C8 C9 C10 C5 -58.3(2)
C5 C10 C11 O2 -130.80(17)
C9 C10 C11 O2 109.61(19)
C5 C10 C11 C12 51.61(18)
C9 C10 C11 C12 -67.98(17)
Si1 O3 C12 C13 -119.12(18)
Si1 O3 C12 C7 124.86(17)
Si1 O3 C12 C11 3.4(3)
C8 C7 C12 O3 -74.85(17)
C6 C7 C12 O3 163.21(12)
C8 C7 C12 C13 163.19(14)
C6 C7 C12 C13 41.25(14)
C8 C7 C12 C11 50.08(17)
C6 C7 C12 C11 -71.86(14)
O2 C11 C12 O3 -40.2(2)
C10 C11 C12 O3 137.44(15)
O2 C11 C12 C13 85.13(19)
C10 C11 C12 C13 -97.21(16)
O2 C11 C12 C7 -165.31(16)
C10 C11 C12 C7 12.35(18)
O3 C12 C13 C14 33.9(2)
C7 C12 C13 C14 156.07(19)
C11 C12 C13 C14 -91.6(2)
O3 C12 C13 C15 -142.28(14)
C7 C12 C13 C15 -20.06(16)
C11 C12 C13 C15 92.30(16)
C14 C13 C15 C6 174.9(2)
C12 C13 C15 C6 -9.10(17)
C1 C6 C15 C13 155.84(14)
C7 C6 C15 C13 34.92(16)
C5 C6 C15 C13 -80.76(16)
O3 Si1 C18 C20 -52.9(2)
C16 Si1 C18 C20 -173.6(2)
C17 Si1 C18 C20 64.9(2)
O3 Si1 C18 C19 65.8(2)
C16 Si1 C18 C19 -54.9(2)
C17 Si1 C18 C19 -176.4(2)
O3 Si1 C18 C21 -174.3(3)
C16 Si1 C18 C21 65.0(3)
C17 Si1 C18 C21 -56.5(3)
